data_4080828
loop_
_publ_author_name
'Baquero, Edwin A.'
'Silbestri, Gustavo F.'
'G\'omez-Sal, Pilar'
'Flores, Juan C.'
'de Jes\'us, Ernesto'

_publ_section_title
;
 Sulfonated Water-Soluble N-Heterocyclic Carbene Silver(I) Complexes:
 Behavior in Aqueous Medium and as NHC-Transfer Agents to Platinum(II)
;
_journal_issue 9
_journal_name_full Organometallics
_journal_page_first 2814
_journal_paper_doi 10.1021/om400228s
_journal_volume 32
_journal_year 2013
_chemical_compound_source 'synthesis as described'
_chemical_formula_moiety 'C60 H92 Ag1 N4 Na3 O18 S4'
_chemical_formula_sum 'C60 H92 Ag N4 Na3 O18 S4'
_chemical_formula_weight 1462.46
_chemical_name_common Na[Ag(NHC)2].6MeOH
_chemical_name_systematic
;
 ?
;
_space_group_crystal_system triclinic
_space_group_IT_number 2
_space_group_name_Hall '-P 1'
_space_group_name_H-M_alt 'P -1'
_symmetry_space_group_name_Hall '-P 1'
_symmetry_space_group_name_H-M 'P -1'
_atom_sites_solution_hydrogens geom
_atom_sites_solution_primary direct
_atom_sites_solution_secondary difmap
_audit_conform_dict_location ftp://ftp.iucr.org/pub/cif_core.dic
_audit_conform_dict_name cif_core.dic
_audit_conform_dict_version 2.4
_audit_creation_date 2013-03-21T11:05:10-00:00
_audit_creation_method 'WinGX routine CIF_UPDATE'
_cell_angle_alpha 83.536(5)
_cell_angle_beta 73.590(7)
_cell_angle_gamma 72.324(10)
_cell_formula_units_Z 2
_cell_length_a 11.0810(11)
_cell_length_b 17.746(2)
_cell_length_c 19.4760(12)
_cell_measurement_reflns_used 234
_cell_measurement_temperature 200(2)
_cell_measurement_theta_max 16.35
_cell_measurement_theta_min 3.54
_cell_measurement_wavelength 0.71073
_cell_volume 3498.9(6)
_computing_cell_refinement 'Dirax/lsq (Duisenberg & Schreurs, 1989-2000)'
_computing_data_collection 'Collect (Bruker AXS BV, 1997-2004)'
_computing_data_reduction 'EvalCCD (Duisenberg & Schreurs 1990-2000)'
_computing_molecular_graphics 'Ortep-3 for Windows (Farrugia, 1997)'
_computing_publication_material 'WinGX publication routines (Farrugia, 1999)'
_computing_structure_refinement 'SHELXL-97 (Sheldrick, 2008)'
_computing_structure_solution 'SIR2002 (Giacovazzo et al, 2003)'
_diffrn_ambient_temperature 200(2)
_diffrn_detector 'CCD plate'
_diffrn_detector_area_resol_mean 9
_diffrn_measured_fraction_theta_full 0.997
_diffrn_measured_fraction_theta_max 0.997
_diffrn_measurement_device '95mm CCD camera on \k-goniostat'
_diffrn_measurement_device_type KappaCCD
_diffrn_measurement_method 'CCD rotation images, thick slices'
_diffrn_orient_matrix_type X=UH
_diffrn_orient_matrix_UB_11 0.01
_diffrn_orient_matrix_UB_12 0
_diffrn_orient_matrix_UB_13 0
_diffrn_orient_matrix_UB_21 0
_diffrn_orient_matrix_UB_22 0.01
_diffrn_orient_matrix_UB_23 0
_diffrn_orient_matrix_UB_31 0
_diffrn_orient_matrix_UB_32 0
_diffrn_orient_matrix_UB_33 0.01
_diffrn_radiation_monochromator graphite
_diffrn_radiation_probe x-ray
_diffrn_radiation_type MoK\a
_diffrn_radiation_wavelength 0.71073
_diffrn_reflns_av_R_equivalents 0.0665
_diffrn_reflns_av_unetI/netI 0.1292
_diffrn_reflns_limit_h_max 14
_diffrn_reflns_limit_h_min -14
_diffrn_reflns_limit_k_max 23
_diffrn_reflns_limit_k_min -23
_diffrn_reflns_limit_l_max 25
_diffrn_reflns_limit_l_min -25
_diffrn_reflns_number 30781
_diffrn_reflns_reduction_process
;
 Scaled and merged with Sortav
 R.H. Blessing, (1987) Cryst. Rev. 1, 3-58
 R.H. Blessing, (1989) J. Appl. Cryst. 22, 396-397
;
_diffrn_reflns_theta_full 27.5
_diffrn_reflns_theta_max 27.5
_diffrn_reflns_theta_min 3.01
_diffrn_source 'Enraf Nonius FR590'
_exptl_absorpt_coefficient_mu 0.494
_exptl_absorpt_correction_T_max 0.906
_exptl_absorpt_correction_T_min 0.727
_exptl_absorpt_correction_type multi-scan
_exptl_absorpt_process_details
;
 R.H. Blessing, Acta Cryst. (1995), A51, 33-38
;
_exptl_crystal_colour white
_exptl_crystal_density_diffrn 1.388
_exptl_crystal_density_method 'not measured'
_exptl_crystal_description prism
_exptl_crystal_F_000 1536
_exptl_crystal_size_max 0.7
_exptl_crystal_size_mid 0.64
_exptl_crystal_size_min 0.24
_refine_diff_density_max 2.51
_refine_diff_density_min -0.932
_refine_diff_density_rms 0.119
_refine_ls_extinction_method none
_refine_ls_goodness_of_fit_ref 1.043
_refine_ls_hydrogen_treatment mixed
_refine_ls_matrix_type full
_refine_ls_number_parameters 821
_refine_ls_number_reflns 16021
_refine_ls_number_restraints 0
_refine_ls_restrained_S_all 1.043
_refine_ls_R_factor_all 0.1425
_refine_ls_R_factor_gt 0.074
_refine_ls_shift/su_max 0.001
_refine_ls_shift/su_mean 0
_refine_ls_structure_factor_coef Fsqd
_refine_ls_weighting_details 'calc w=1/[\s^2^(Fo^2^)+(0.0794P)^2^+11.7405P] where P=(Fo^2^+2Fc^2^)/3'
_refine_ls_weighting_scheme calc
_refine_ls_wR_factor_gt 0.1858
_refine_ls_wR_factor_ref 0.208
_reflns_number_gt 9107
_reflns_number_total 16021
_reflns_threshold_expression >2\s(I)
_cod_data_source_file om400228s_si_002.cif
_cod_data_source_block 2e.6MeOH
_cod_database_code 4080828

loop_
_space_group_symop_operation_xyz
'x, y, z'
'-x, -y, -z'

loop_
_atom_site_label
_atom_site_type_symbol
_atom_site_fract_x
_atom_site_fract_y
_atom_site_fract_z
_atom_site_U_iso_or_equiv
_atom_site_adp_type
_atom_site_occupancy
_atom_site_symmetry_multiplicity
_atom_site_calc_flag
_atom_site_refinement_flags
_atom_site_disorder_assembly
_atom_site_disorder_group
Ag1 Ag 0.91744(4) 0.25032(2) 0.25191(2) 0.02443(13) Uani 1 1 d . . .
N1 N 0.9841(5) 0.2173(3) 0.0874(2) 0.0240(10) Uani 1 1 d . . .
N2 N 0.9928(5) 0.3326(3) 0.1015(2) 0.0251(10) Uani 1 1 d . . .
N3 N 0.9269(5) 0.1681(3) 0.4016(2) 0.0249(10) Uani 1 1 d . . .
N4 N 0.7878(5) 0.2826(3) 0.4162(2) 0.0233(10) Uani 1 1 d . . .
S1 S 0.97115(14) -0.11823(8) 0.13001(7) 0.0250(3) Uani 1 1 d . . .
S2 S 0.91049(17) 0.65548(9) 0.19680(9) 0.0366(4) Uani 1 1 d . . .
S3 S 1.25536(16) -0.15128(9) 0.29640(9) 0.0349(4) Uani 1 1 d . A .
S4 S 0.48480(15) 0.61663(8) 0.37121(8) 0.0282(3) Uani 1 1 d . . .
O11 O 1.0979(4) -0.1641(2) 0.0890(2) 0.0381(10) Uani 1 1 d . . .
O12 O 0.9496(4) -0.1378(2) 0.2074(2) 0.0324(10) Uani 1 1 d . . .
O13 O 0.8625(4) -0.1210(2) 0.1032(2) 0.0309(9) Uani 1 1 d . . .
O21 O 0.8001(10) 0.6743(5) 0.2591(5) 0.044(3) Uiso 0.539(14) 1 d P . 1
O22 O 0.8671(11) 0.6997(6) 0.1328(6) 0.053(3) Uiso 0.539(14) 1 d P . 1
O23 O 1.0261(9) 0.6606(6) 0.2095(7) 0.046(3) Uiso 0.539(14) 1 d P . 1
O21A O 0.877(2) 0.6537(12) 0.2764(11) 0.119(7) Uiso 0.461(14) 1 d P . 2
O22A O 0.8062(14) 0.7040(7) 0.1746(8) 0.064(4) Uiso 0.461(14) 1 d P . 2
O23A O 1.0361(10) 0.6697(6) 0.1748(7) 0.034(3) Uiso 0.461(14) 1 d P . 2
O31 O 1.1818(6) -0.2002(3) 0.3423(5) 0.103(3) Uani 1 1 d . A .
O32 O 1.3821(4) -0.1636(3) 0.3052(3) 0.0466(12) Uani 1 1 d . . .
O33 O 1.2533(7) -0.1551(4) 0.2232(4) 0.086(2) Uani 1 1 d . A .
O41 O 0.5229(5) 0.6316(3) 0.2945(2) 0.0521(13) Uani 1 1 d . . .
O42 O 0.5239(4) 0.6646(2) 0.4116(2) 0.0400(11) Uani 1 1 d . . .
O43 O 0.3471(4) 0.6195(2) 0.3972(2) 0.0358(10) Uani 1 1 d . . .
Na1 Na 1.5759(3) -0.25407(17) 0.24324(17) 0.0552(8) Uani 1 1 d . . .
Na2 Na 1.1458(4) -0.25809(18) 0.2189(2) 0.0705(10) Uani 1 1 d . . .
Na3 Na 0.8049(3) 0.80053(17) 0.29352(15) 0.0490(7) Uani 1 1 d . . .
C1 C 0.9674(5) 0.2676(3) 0.1393(3) 0.0229(12) Uani 1 1 d . . .
C2 C 1.0176(6) 0.2509(3) 0.0194(3) 0.0275(13) Uani 1 1 d . . .
H2 H 1.0327 0.2281 -0.024 0.033 Uiso 1 1 calc R . .
C3 C 1.0236(6) 0.3223(3) 0.0293(3) 0.0304(13) Uani 1 1 d . . .
H3 H 1.045 0.359 -0.0066 0.036 Uiso 1 1 calc R . .
C4 C 0.8732(5) 0.2325(3) 0.3640(3) 0.0215(11) Uani 1 1 d . . .
C5 C 0.8752(6) 0.1780(3) 0.4751(3) 0.0299(13) Uani 1 1 d . . .
H5 H 0.8969 0.1414 0.5109 0.036 Uiso 1 1 calc R . .
C6 C 0.7889(6) 0.2497(3) 0.4847(3) 0.0270(13) Uani 1 1 d . . .
H6 H 0.7397 0.273 0.5281 0.032 Uiso 1 1 calc R . .
C11 C 0.9784(6) 0.1363(3) 0.0995(3) 0.0231(12) Uani 1 1 d . A .
C12 C 1.0918(6) 0.0785(3) 0.1082(3) 0.0264(12) Uani 1 1 d . . .
C13 C 1.0853(6) 0.0001(3) 0.1196(3) 0.0291(13) Uani 1 1 d . A .
H13 H 1.1565 -0.0398 0.1286 0.035 Uiso 1 1 calc R . .
C14 C 0.9740(6) -0.0178(3) 0.1177(3) 0.0250(12) Uani 1 1 d . . .
C15 C 0.8661(6) 0.0394(3) 0.1057(3) 0.0245(12) Uani 1 1 d . A .
H15 H 0.7936 0.025 0.103 0.029 Uiso 1 1 calc R . .
C16 C 0.8635(6) 0.1194(3) 0.0976(3) 0.0235(12) Uani 1 1 d . . .
C17 C 1.2192(6) 0.0972(3) 0.1021(3) 0.0323(14) Uani 1 1 d . . .
H17 H 1.2035 0.1545 0.0936 0.039 Uiso 1 1 calc R . .
C17A C 1.2600(8) 0.0764(5) 0.1714(4) 0.057(2) Uani 1 1 d . . .
H17A H 1.1908 0.104 0.2099 0.085 Uiso 1 1 calc R . .
H17B H 1.338 0.0915 0.1672 0.085 Uiso 1 1 calc R . .
H17C H 1.2772 0.0204 0.1809 0.085 Uiso 1 1 calc R . .
C17B C 1.3240(7) 0.0568(5) 0.0378(4) 0.057(2) Uani 1 1 d . . .
H17D H 1.4042 0.069 0.0341 0.086 Uiso 1 1 calc R . .
H17E H 1.2956 0.0751 -0.0049 0.086 Uiso 1 1 calc R . .
H17F H 1.3383 0.0005 0.0435 0.086 Uiso 1 1 calc R . .
C18 C 0.7435(6) 0.1839(3) 0.0862(3) 0.0268(12) Uani 1 1 d . A .
H18 H 0.7746 0.2242 0.0535 0.032 Uiso 1 1 calc R . .
C18A C 0.6577(7) 0.1540(4) 0.0524(4) 0.0386(15) Uani 1 1 d . . .
H18A H 0.5839 0.1971 0.0465 0.058 Uiso 1 1 calc R A .
H18B H 0.6271 0.1136 0.083 0.058 Uiso 1 1 calc R . .
H18C H 0.7085 0.1326 0.0065 0.058 Uiso 1 1 calc R . .
C18B C 0.6604(7) 0.2239(4) 0.1573(4) 0.0448(17) Uani 1 1 d . . .
H18D H 0.5855 0.2647 0.1491 0.067 Uiso 1 1 calc R A .
H18E H 0.7124 0.2468 0.1759 0.067 Uiso 1 1 calc R . .
H18F H 0.6314 0.1853 0.1912 0.067 Uiso 1 1 calc R . .
C21 C 0.9747(6) 0.4074(3) 0.1311(3) 0.0242(12) Uani 1 1 d . . .
C22 C 0.8457(6) 0.4581(3) 0.1507(3) 0.0263(12) Uani 1 1 d . . .
C23 C 0.8294(6) 0.5328(3) 0.1744(3) 0.0295(13) Uani 1 1 d . . .
H23 H 0.7454 0.5672 0.1894 0.035 Uiso 1 1 calc R . .
C24 C 0.9361(6) 0.5562(3) 0.1759(3) 0.0242(12) Uani 1 1 d . . .
C25 C 1.0607(6) 0.5050(3) 0.1568(3) 0.0261(12) Uani 1 1 d . . .
H25 H 1.1313 0.5217 0.1589 0.031 Uiso 1 1 calc R . .
C26 C 1.0839(6) 0.4293(3) 0.1347(3) 0.0271(13) Uani 1 1 d . . .
C27 C 0.7286(6) 0.4370(3) 0.1414(3) 0.0312(13) Uani 1 1 d . . .
H27 H 0.7591 0.3821 0.1261 0.037 Uiso 1 1 calc R . .
C27A C 0.6238(7) 0.4414(5) 0.2114(4) 0.058(2) Uani 1 1 d . . .
H27A H 0.5512 0.4276 0.2039 0.088 Uiso 1 1 calc R . .
H27B H 0.5943 0.4943 0.2286 0.088 Uiso 1 1 calc R . .
H27C H 0.6595 0.4052 0.246 0.088 Uiso 1 1 calc R . .
C27B C 0.6761(9) 0.4886(5) 0.0828(5) 0.067(2) Uani 1 1 d . . .
H27D H 0.6025 0.4743 0.0773 0.1 Uiso 1 1 calc R . .
H27E H 0.7437 0.4811 0.0386 0.1 Uiso 1 1 calc R . .
H27F H 0.6488 0.5431 0.0955 0.1 Uiso 1 1 calc R . .
C28 C 1.2222(6) 0.3714(3) 0.1141(3) 0.0331(14) Uani 1 1 d . . .
H28 H 1.2295 0.345 0.0709 0.04 Uiso 1 1 calc R . .
C28A C 1.2462(7) 0.3075(4) 0.1712(5) 0.055(2) Uani 1 1 d . . .
H28A H 1.3334 0.2727 0.1559 0.083 Uiso 1 1 calc R . .
H28B H 1.1837 0.2779 0.179 0.083 Uiso 1 1 calc R . .
H28C H 1.2366 0.3314 0.215 0.083 Uiso 1 1 calc R . .
C28B C 1.3320(7) 0.4114(4) 0.0962(4) 0.0447(17) Uani 1 1 d . . .
H28D H 1.4154 0.372 0.0837 0.067 Uiso 1 1 calc R . .
H28E H 1.3264 0.4391 0.1372 0.067 Uiso 1 1 calc R . .
H28F H 1.3231 0.4482 0.0566 0.067 Uiso 1 1 calc R . .
C31 C 1.0118(6) 0.0943(3) 0.3711(3) 0.0231(12) Uani 1 1 d . A .
C32 C 1.1449(6) 0.0719(3) 0.3694(3) 0.0257(12) Uani 1 1 d . . .
C33 C 1.2197(6) -0.0041(3) 0.3458(3) 0.0262(12) Uani 1 1 d . A .
H33 H 1.3078 -0.0219 0.3456 0.031 Uiso 1 1 calc R . .
C34 C 1.1631(6) -0.0531(3) 0.3227(3) 0.0252(12) Uani 1 1 d . . .
C35 C 1.0309(6) -0.0292(3) 0.3241(3) 0.0274(13) Uani 1 1 d . A .
H35 H 0.9958 -0.0627 0.3074 0.033 Uiso 1 1 calc R . .
C36 C 0.9508(6) 0.0437(3) 0.3501(3) 0.0263(12) Uani 1 1 d . . .
C37 C 1.2052(6) 0.1285(3) 0.3905(3) 0.0328(14) Uani 1 1 d . . .
H37 H 1.146 0.1526 0.4352 0.039 Uiso 1 1 calc R . .
C37A C 1.3421(7) 0.0882(4) 0.4048(4) 0.0469(17) Uani 1 1 d . . .
H37A H 1.3743 0.1274 0.4181 0.07 Uiso 1 1 calc R . .
H37B H 1.4022 0.0631 0.3622 0.07 Uiso 1 1 calc R . .
H37C H 1.3341 0.0492 0.4429 0.07 Uiso 1 1 calc R . .
C37B C 1.2183(8) 0.1957(4) 0.3347(4) 0.0495(18) Uani 1 1 d . . .
H37D H 1.2564 0.2303 0.3504 0.074 Uiso 1 1 calc R . .
H37E H 1.1331 0.2249 0.329 0.074 Uiso 1 1 calc R . .
H37F H 1.2736 0.1739 0.2897 0.074 Uiso 1 1 calc R . .
C38 C 0.8047(6) 0.0655(4) 0.3602(3) 0.0315(13) Uani 1 1 d . A .
H38 H 0.768 0.1212 0.3732 0.038 Uiso 1 1 calc R . .
C38A C 0.7444(8) 0.0163(5) 0.4221(4) 0.060(2) Uani 1 1 d . . .
H38A H 0.6512 0.0307 0.4285 0.09 Uiso 1 1 calc R A .
H38B H 0.7625 0.026 0.4651 0.09 Uiso 1 1 calc R . .
H38C H 0.7816 -0.0388 0.4115 0.09 Uiso 1 1 calc R . .
C38B C 0.7708(7) 0.0570(5) 0.2917(4) 0.054(2) Uani 1 1 d . . .
H38D H 0.6772 0.0714 0.3 0.082 Uiso 1 1 calc R A .
H38E H 0.808 0.0032 0.277 0.082 Uiso 1 1 calc R . .
H38F H 0.8059 0.0911 0.2548 0.082 Uiso 1 1 calc R . .
C41 C 0.7136(6) 0.3630(3) 0.4039(3) 0.0241(12) Uani 1 1 d . . .
C42 C 0.5803(6) 0.3794(3) 0.4061(3) 0.0238(12) Uani 1 1 d . . .
C43 C 0.5134(6) 0.4581(3) 0.3970(3) 0.0253(12) Uani 1 1 d . . .
H43 H 0.4248 0.4714 0.3985 0.03 Uiso 1 1 calc R . .
C44 C 0.5744(6) 0.5169(3) 0.3858(3) 0.0235(12) Uani 1 1 d . . .
C45 C 0.7042(6) 0.4996(3) 0.3839(3) 0.0270(13) Uani 1 1 d . . .
H45 H 0.7452 0.5397 0.3743 0.032 Uiso 1 1 calc R . .
C46 C 0.7756(6) 0.4220(3) 0.3962(3) 0.0245(12) Uani 1 1 d . . .
C47 C 0.5151(6) 0.3138(3) 0.4158(3) 0.0314(13) Uani 1 1 d . . .
H47 H 0.5532 0.2735 0.4484 0.038 Uiso 1 1 calc R . .
C47A C 0.5431(7) 0.2745(4) 0.3446(4) 0.0464(18) Uani 1 1 d . . .
H47A H 0.5014 0.233 0.3523 0.07 Uiso 1 1 calc R . .
H47B H 0.6361 0.2527 0.3261 0.07 Uiso 1 1 calc R . .
H47C H 0.5094 0.3132 0.311 0.07 Uiso 1 1 calc R . .
C47B C 0.3655(6) 0.3420(4) 0.4490(4) 0.0383(15) Uani 1 1 d . . .
H47D H 0.3297 0.2981 0.4541 0.057 Uiso 1 1 calc R . .
H47E H 0.3256 0.3822 0.4185 0.057 Uiso 1 1 calc R . .
H47F H 0.3481 0.3631 0.4952 0.057 Uiso 1 1 calc R . .
C48 C 0.9171(6) 0.4045(3) 0.4018(3) 0.0310(13) Uani 1 1 d . . .
H48 H 0.9504 0.3473 0.4099 0.037 Uiso 1 1 calc R . .
C48A C 0.9204(8) 0.4449(5) 0.4647(5) 0.062(2) Uani 1 1 d . . .
H48A H 0.8644 0.4289 0.5075 0.092 Uiso 1 1 calc R . .
H48B H 0.8902 0.5012 0.4576 0.092 Uiso 1 1 calc R . .
H48C H 1.0087 0.4304 0.4692 0.092 Uiso 1 1 calc R . .
C48B C 1.0045(8) 0.4272(6) 0.3313(4) 0.063(2) Uani 1 1 d . . .
H48D H 0.9998 0.3998 0.2928 0.094 Uiso 1 1 calc R . .
H48E H 1.0936 0.4128 0.3345 0.094 Uiso 1 1 calc R . .
H48F H 0.9748 0.4832 0.3224 0.094 Uiso 1 1 calc R . .
O51 O 1.3077(6) -0.2853(3) 0.1055(3) 0.0673(16) Uani 1 1 d . A .
H51 H 1.3619 -0.2529 0.0865 0.081 Uiso 1 1 calc R . .
O52 O 0.9351(7) 0.7849(4) 0.3671(3) 0.0801(19) Uani 1 1 d . . .
H52 H 0.9866 0.8189 0.3629 0.096 Uiso 1 1 calc R . .
O53 O 0.6256(6) 0.7899(3) 0.3842(3) 0.0597(16) Uani 1 1 d . . .
O54 O 1.6582(5) -0.1407(3) 0.2150(3) 0.0500(13) Uani 1 1 d . . .
O55 O 1.5502(7) -0.2766(4) 0.1338(3) 0.0835(19) Uani 1 1 d . . .
H55 H 1.5089 -0.3141 0.1309 0.1 Uiso 1 1 calc R . .
O56 O 1.261(3) -0.3707(12) 0.2671(17) 0.124(8) Uani 0.82(5) 1 d P A 3
H56 H 1.3367 -0.3663 0.276 0.186 Uiso 0.82(5) 1 calc PR A 3
O56A O 1.221(4) -0.365(2) 0.2941(19) 0.027(12) Uiso 0.18(5) 1 d P A 4
H56D H 1.2391 -0.3526 0.3344 0.041 Uiso 0.18(5) 1 calc PR A 4
C51 C 1.3177(9) -0.3527(5) 0.0684(5) 0.064(2) Uani 1 1 d . . .
H51A H 1.3855 -0.3569 0.0244 0.096 Uiso 1 1 calc R A .
H51B H 1.2355 -0.3471 0.0582 0.096 Uiso 1 1 calc R . .
H51C H 1.3388 -0.3996 0.0977 0.096 Uiso 1 1 calc R . .
C52 C 0.9383(10) 0.7232(7) 0.4200(5) 0.086(3) Uani 1 1 d . . .
H52A H 0.9979 0.7246 0.447 0.128 Uiso 1 1 calc R . .
H52B H 0.9673 0.6732 0.3973 0.128 Uiso 1 1 calc R . .
H52C H 0.852 0.7299 0.4515 0.128 Uiso 1 1 calc R . .
C53 C 0.5311(9) 0.8508(5) 0.4257(5) 0.065(2) Uani 1 1 d . . .
H53A H 0.4671 0.8297 0.4596 0.098 Uiso 1 1 calc R . .
H53B H 0.4888 0.8899 0.3952 0.098 Uiso 1 1 calc R . .
H53C H 0.5726 0.8747 0.4508 0.098 Uiso 1 1 calc R . .
C54 C 1.5794(9) -0.0620(5) 0.2115(6) 0.076(3) Uani 1 1 d . . .
H54A H 1.6341 -0.0271 0.199 0.113 Uiso 1 1 calc R . .
H54B H 1.518 -0.0483 0.2573 0.113 Uiso 1 1 calc R . .
H54C H 1.5326 -0.0571 0.1759 0.113 Uiso 1 1 calc R . .
C55 C 1.5943(11) -0.2360(9) 0.0754(5) 0.110(5) Uani 1 1 d . . .
H55A H 1.5755 -0.2523 0.0352 0.165 Uiso 1 1 calc R . .
H55B H 1.6874 -0.2459 0.0667 0.165 Uiso 1 1 calc R . .
H55C H 1.5518 -0.1805 0.0822 0.165 Uiso 1 1 calc R . .
C56 C 1.2408(11) -0.4441(5) 0.2856(6) 0.078(3) Uani 1 1 d . . .
H56A H 1.3016 -0.4743 0.312 0.118 Uiso 1 1 calc R A 3
H56B H 1.2538 -0.4712 0.243 0.118 Uiso 1 1 calc R A 3
H56C H 1.1527 -0.4377 0.3147 0.118 Uiso 1 1 calc R A 3
H54 H 1.721(10) -0.150(5) 0.181(5) 0.08(3) Uiso 1 1 d . . .
H53 H 0.607(11) 0.756(6) 0.384(6) 0.084 Uiso 1 1 d . . .

loop_
_atom_site_aniso_label
_atom_site_aniso_U_11
_atom_site_aniso_U_22
_atom_site_aniso_U_33
_atom_site_aniso_U_23
_atom_site_aniso_U_13
_atom_site_aniso_U_12
Ag1 0.0300(3) 0.0204(2) 0.0210(2) -0.00284(15) -0.00381(17) -0.00638(17)
N1 0.033(3) 0.016(2) 0.024(2) -0.0022(18) -0.006(2) -0.010(2)
N2 0.031(3) 0.017(2) 0.027(2) -0.0038(18) -0.005(2) -0.008(2)
N3 0.029(3) 0.020(2) 0.024(2) -0.0069(18) -0.003(2) -0.006(2)
N4 0.028(3) 0.019(2) 0.020(2) -0.0038(18) -0.0028(19) -0.005(2)
S1 0.0306(8) 0.0176(7) 0.0253(7) -0.0034(5) -0.0016(6) -0.0090(6)
S2 0.0392(9) 0.0210(8) 0.0472(9) -0.0132(7) -0.0061(8) -0.0058(7)
S3 0.0295(9) 0.0199(7) 0.0531(10) -0.0121(7) -0.0069(7) -0.0036(6)
S4 0.0352(9) 0.0176(7) 0.0280(7) -0.0040(5) -0.0071(6) -0.0020(6)
O11 0.036(3) 0.025(2) 0.047(3) -0.0087(19) 0.001(2) -0.0071(19)
O12 0.053(3) 0.026(2) 0.025(2) 0.0015(16) -0.0130(19) -0.019(2)
O13 0.038(2) 0.025(2) 0.032(2) -0.0070(17) -0.0073(19) -0.0119(18)
O31 0.041(3) 0.019(3) 0.218(9) 0.007(4) 0.009(4) -0.004(2)
O32 0.034(3) 0.032(2) 0.073(3) -0.013(2) -0.015(2) -0.003(2)
O33 0.091(5) 0.062(4) 0.098(5) -0.056(4) -0.052(4) 0.032(3)
O41 0.069(4) 0.031(2) 0.035(3) 0.003(2) -0.001(2) 0.001(2)
O42 0.047(3) 0.019(2) 0.056(3) -0.0100(19) -0.019(2) -0.0057(19)
O43 0.034(2) 0.025(2) 0.044(2) -0.0056(18) -0.009(2) -0.0005(18)
Na1 0.0399(16) 0.0408(15) 0.073(2) -0.0041(14) -0.0023(14) -0.0056(13)
Na2 0.080(2) 0.0448(18) 0.105(3) -0.0128(17) -0.048(2) -0.0186(17)
Na3 0.0518(18) 0.0484(16) 0.0478(16) -0.0057(13) -0.0090(13) -0.0180(14)
C1 0.026(3) 0.019(3) 0.023(3) -0.003(2) -0.004(2) -0.007(2)
C2 0.038(4) 0.024(3) 0.020(3) -0.003(2) -0.003(2) -0.012(3)
C3 0.043(4) 0.025(3) 0.019(3) -0.001(2) -0.003(3) -0.010(3)
C4 0.023(3) 0.016(3) 0.024(3) -0.005(2) -0.005(2) -0.002(2)
C5 0.040(4) 0.023(3) 0.021(3) -0.003(2) -0.006(3) -0.003(3)
C6 0.035(3) 0.026(3) 0.016(3) -0.003(2) -0.002(2) -0.007(3)
C11 0.030(3) 0.016(3) 0.021(3) -0.004(2) -0.002(2) -0.006(2)
C12 0.032(3) 0.023(3) 0.025(3) 0.000(2) -0.006(2) -0.011(3)
C13 0.033(3) 0.018(3) 0.035(3) -0.003(2) -0.010(3) -0.003(2)
C14 0.035(3) 0.017(3) 0.021(3) -0.003(2) -0.002(2) -0.007(2)
C15 0.025(3) 0.025(3) 0.024(3) -0.003(2) -0.002(2) -0.011(2)
C16 0.029(3) 0.022(3) 0.020(3) -0.005(2) -0.005(2) -0.007(2)
C17 0.034(4) 0.021(3) 0.043(4) -0.001(3) -0.010(3) -0.010(3)
C17A 0.064(5) 0.073(6) 0.054(5) 0.011(4) -0.031(4) -0.039(5)
C17B 0.041(4) 0.065(5) 0.062(5) -0.020(4) 0.009(4) -0.025(4)
C18 0.028(3) 0.021(3) 0.031(3) 0.001(2) -0.008(2) -0.006(2)
C18A 0.036(4) 0.041(4) 0.040(4) 0.002(3) -0.015(3) -0.010(3)
C18B 0.036(4) 0.038(4) 0.054(4) -0.016(3) -0.010(3) 0.002(3)
C21 0.039(3) 0.017(3) 0.017(3) -0.003(2) -0.004(2) -0.010(2)
C22 0.037(3) 0.022(3) 0.020(3) 0.001(2) -0.005(2) -0.011(3)
C23 0.030(3) 0.027(3) 0.029(3) -0.008(2) -0.005(3) -0.006(3)
C24 0.031(3) 0.018(3) 0.020(3) -0.004(2) 0.000(2) -0.006(2)
C25 0.028(3) 0.026(3) 0.023(3) -0.008(2) -0.002(2) -0.007(2)
C26 0.040(4) 0.021(3) 0.021(3) -0.004(2) -0.008(3) -0.008(3)
C27 0.032(3) 0.025(3) 0.035(3) -0.009(2) -0.005(3) -0.007(3)
C27A 0.041(4) 0.080(6) 0.060(5) -0.021(4) 0.007(4) -0.037(4)
C27B 0.075(6) 0.080(6) 0.069(6) 0.016(5) -0.042(5) -0.041(5)
C28 0.030(3) 0.023(3) 0.042(4) -0.008(3) -0.007(3) -0.001(3)
C28A 0.036(4) 0.042(4) 0.081(6) 0.017(4) -0.011(4) -0.011(3)
C28B 0.036(4) 0.041(4) 0.049(4) 0.002(3) -0.004(3) -0.008(3)
C31 0.029(3) 0.016(3) 0.021(3) -0.004(2) -0.003(2) -0.003(2)
C32 0.031(3) 0.022(3) 0.026(3) 0.000(2) -0.010(2) -0.008(2)
C33 0.020(3) 0.022(3) 0.032(3) -0.002(2) -0.005(2) -0.001(2)
C34 0.028(3) 0.020(3) 0.024(3) -0.002(2) -0.003(2) -0.005(2)
C35 0.031(3) 0.021(3) 0.032(3) -0.004(2) -0.006(3) -0.012(2)
C36 0.025(3) 0.022(3) 0.027(3) -0.005(2) 0.000(2) -0.006(2)
C37 0.034(4) 0.025(3) 0.038(3) -0.007(3) -0.006(3) -0.008(3)
C37A 0.052(5) 0.045(4) 0.050(4) 0.005(3) -0.025(4) -0.013(3)
C37B 0.055(5) 0.031(4) 0.069(5) 0.007(3) -0.026(4) -0.015(3)
C38 0.029(3) 0.027(3) 0.038(3) -0.007(3) -0.006(3) -0.006(3)
C38A 0.043(5) 0.066(5) 0.064(5) 0.014(4) -0.007(4) -0.018(4)
C38B 0.033(4) 0.068(5) 0.057(5) -0.020(4) -0.015(4) 0.003(4)
C41 0.028(3) 0.018(3) 0.023(3) -0.005(2) -0.006(2) -0.001(2)
C42 0.030(3) 0.019(3) 0.022(3) -0.005(2) -0.005(2) -0.006(2)
C43 0.024(3) 0.027(3) 0.023(3) -0.004(2) -0.004(2) -0.006(2)
C44 0.029(3) 0.018(3) 0.019(3) -0.004(2) -0.005(2) 0.000(2)
C45 0.036(4) 0.017(3) 0.028(3) -0.005(2) -0.005(3) -0.009(2)
C46 0.029(3) 0.019(3) 0.024(3) -0.006(2) -0.005(2) -0.004(2)
C47 0.032(3) 0.028(3) 0.032(3) -0.002(2) -0.005(3) -0.008(3)
C47A 0.048(4) 0.047(4) 0.047(4) -0.016(3) -0.003(3) -0.022(3)
C47B 0.034(4) 0.037(4) 0.043(4) -0.003(3) -0.005(3) -0.012(3)
C48 0.031(3) 0.024(3) 0.039(3) 0.001(2) -0.012(3) -0.008(3)
C48A 0.052(5) 0.064(5) 0.072(6) -0.024(4) -0.031(4) -0.001(4)
C48B 0.035(4) 0.087(6) 0.060(5) 0.012(4) -0.008(4) -0.017(4)
O51 0.064(4) 0.065(4) 0.077(4) -0.009(3) -0.012(3) -0.027(3)
O52 0.095(5) 0.085(5) 0.075(4) 0.033(3) -0.039(4) -0.046(4)
O53 0.044(3) 0.047(3) 0.078(4) -0.006(3) 0.006(3) -0.017(3)
O54 0.033(3) 0.044(3) 0.058(3) 0.009(2) 0.003(3) -0.006(2)
O55 0.095(5) 0.108(5) 0.060(4) 0.005(4) -0.020(4) -0.050(4)
O56 0.179(18) 0.112(9) 0.161(17) 0.074(11) -0.139(15) -0.099(11)
C51 0.071(6) 0.047(5) 0.064(5) -0.003(4) -0.017(5) -0.004(4)
C52 0.082(7) 0.115(8) 0.075(6) 0.051(6) -0.034(5) -0.056(7)
C53 0.068(6) 0.046(5) 0.084(6) -0.008(4) -0.019(5) -0.019(4)
C54 0.052(5) 0.045(5) 0.102(7) -0.001(5) 0.013(5) -0.005(4)
C55 0.088(8) 0.209(15) 0.056(6) 0.034(8) -0.028(6) -0.082(9)
C56 0.110(8) 0.046(5) 0.102(8) -0.001(5) -0.059(7) -0.027(5)

loop_
_atom_type_symbol
_atom_type_description
_atom_type_scat_dispersion_real
_atom_type_scat_dispersion_imag
_atom_type_scat_source
C C 0.0033 0.0016 'International Tables Vol C Tables 4.2.6.8 and 6.1.1.4'
H H 0 0 'International Tables Vol C Tables 4.2.6.8 and 6.1.1.4'
N N 0.0061 0.0033 'International Tables Vol C Tables 4.2.6.8 and 6.1.1.4'
O O 0.0106 0.006 'International Tables Vol C Tables 4.2.6.8 and 6.1.1.4'
Na Na 0.0362 0.0249 'International Tables Vol C Tables 4.2.6.8 and 6.1.1.4'
S S 0.1246 0.1234 'International Tables Vol C Tables 4.2.6.8 and 6.1.1.4'
Ag Ag -0.8971 1.1015 'International Tables Vol C Tables 4.2.6.8 and 6.1.1.4'

loop_
_exptl_crystal_face_index_h
_exptl_crystal_face_index_k
_exptl_crystal_face_index_l
_exptl_crystal_face_perp_dist
2 8 -9 0.22
2 1 3 0.26
-3 -4 0 0.216
3 -1 13 0.254
-1 -1 -7 0.15
1 10 17 0.225
1 -6 -2 0.446
-2 6 -5 0.333
4 0 1 0.37

loop_
_geom_angle_atom_site_label_1
_geom_angle_atom_site_label_2
_geom_angle_atom_site_label_3
_geom_angle
_geom_angle_site_symmetry_1
_geom_angle_site_symmetry_3
C4 Ag1 C1 178.4(2) . .
C1 N1 C2 111.7(4) . .
C1 N1 C11 125.3(4) . .
C2 N1 C11 122.8(4) . .
C1 N2 C3 111.3(4) . .
C1 N2 C21 125.9(4) . .
C3 N2 C21 122.4(4) . .
C4 N3 C5 111.4(4) . .
C4 N3 C31 125.1(4) . .
C5 N3 C31 122.9(5) . .
C4 N4 C6 111.8(4) . .
C4 N4 C41 125.2(4) . .
C6 N4 C41 122.7(4) . .
O11 S1 O13 113.5(2) . .
O11 S1 O12 112.0(3) . .
O13 S1 O12 112.4(2) . .
O11 S1 C14 105.9(3) . .
O13 S1 C14 105.2(3) . .
O12 S1 C14 107.3(2) . .
O11 S1 Na2 63.5(2) . .
O13 S1 Na2 128.14(18) . .
O12 S1 Na2 48.90(19) . .
C14 S1 Na2 126.0(2) . .
O22A S2 O23 138.2(7) . .
O22A S2 O23A 121.4(7) . .
O23 S2 O23A 27.1(4) . .
O22A S2 O21 72.4(7) . .
O23 S2 O21 112.2(6) . .
O23A S2 O21 134.6(6) . .
O22A S2 O21A 108.9(10) . .
O23 S2 O21A 78.2(9) . .
O23A S2 O21A 104.7(9) . .
O21 S2 O21A 38.0(8) . .
O22A S2 O22 35.7(6) . .
O23 S2 O22 119.2(6) . .
O23A S2 O22 93.9(6) . .
O21 S2 O22 108.0(6) . .
O21A S2 O22 143.0(9) . .
O22A S2 C24 110.2(6) . .
O23 S2 C24 107.7(4) . .
O23A S2 C24 106.5(4) . .
O21 S2 C24 107.4(4) . .
O21A S2 C24 103.7(8) . .
O22 S2 C24 101.2(4) . .
O22A S2 Na3 74.4(6) . .
O23 S2 Na3 78.6(4) . .
O23A S2 Na3 89.7(4) . .
O21 S2 Na3 50.0(4) . .
O21A S2 Na3 53.6(8) . .
O22 S2 Na3 95.6(4) . .
C24 S2 Na3 155.6(2) . .
O32 S3 O31 114.5(4) . .
O32 S3 O33 113.8(4) . .
O31 S3 O33 110.3(5) . .
O32 S3 C34 107.2(3) . .
O31 S3 C34 104.4(3) . .
O33 S3 C34 105.7(3) . .
O32 S3 Na2 130.1(2) . .
O31 S3 Na2 63.4(4) . .
O33 S3 Na2 47.2(3) . .
C34 S3 Na2 121.9(2) . .
O32 S3 Na1 34.2(2) . .
O31 S3 Na1 110.1(2) . .
O33 S3 Na1 86.0(3) . .
C34 S3 Na1 136.9(2) . .
Na2 S3 Na1 96.80(9) . .
O42 S4 O41 113.3(3) . .
O42 S4 O43 113.3(3) . .
O41 S4 O43 112.1(3) . .
O42 S4 C44 105.8(3) . .
O41 S4 C44 105.7(3) . .
O43 S4 C44 105.8(3) . .
O42 S4 Na1 79.6(2) . 1_465
O41 S4 Na1 35.5(2) . 1_465
O43 S4 Na1 119.58(19) . 1_465
C44 S4 Na1 127.93(19) . 1_465
S1 O11 Na2 90.6(2) . .
S1 O12 Na3 135.0(2) . 1_545
S1 O12 Na2 105.6(2) . .
Na3 O12 Na2 89.62(17) 1_545 .
S2 O21 Na3 103.0(5) . .
S2 O21 Na1 119.4(5) . 1_465
Na3 O21 Na1 86.4(3) . 1_465
S2 O23 Na2 146.5(6) . 1_565
S2 O21A Na3 97.9(10) . .
S2 O22A Na1 127.9(9) . 1_465
S2 O23A Na2 135.9(7) . 1_565
S3 O31 Na2 90.2(4) . .
S3 O32 Na1 126.1(3) . .
S3 O33 Na2 107.6(4) . .
S4 O41 Na1 123.3(3) . 1_465
O55 Na1 O41 92.0(2) . 1_645
O55 Na1 O32 108.4(3) . .
O41 Na1 O32 96.9(2) 1_645 .
O55 Na1 O54 101.8(3) . .
O41 Na1 O54 165.0(2) 1_645 .
O32 Na1 O54 84.31(19) . .
O55 Na1 O22A 80.0(4) . 1_645
O41 Na1 O22A 106.3(3) 1_645 1_645
O32 Na1 O22A 155.1(3) . 1_645
O54 Na1 O22A 70.9(3) . 1_645
O55 Na1 O21 113.0(3) . 1_645
O41 Na1 O21 84.5(3) 1_645 1_645
O32 Na1 O21 138.5(3) . 1_645
O54 Na1 O21 84.8(3) . 1_645
O22A Na1 O21 39.0(4) 1_645 1_645
O55 Na1 S4 112.3(2) . 1_645
O41 Na1 S4 21.25(12) 1_645 1_645
O32 Na1 S4 84.31(15) . 1_645
O54 Na1 S4 145.91(19) . 1_645
O22A Na1 S4 114.8(3) 1_645 1_645
O21 Na1 S4 82.7(2) 1_645 1_645
O55 Na1 S3 90.6(2) . .
O41 Na1 S3 89.44(15) 1_645 .
O32 Na1 S3 19.70(12) . .
O54 Na1 S3 96.11(15) . .
O22A Na1 S3 161.8(3) 1_645 .
O21 Na1 S3 155.8(2) 1_645 .
S4 Na1 S3 83.18(8) 1_645 .
O55 Na1 Na3 134.2(2) . 1_645
O41 Na1 Na3 118.72(18) 1_645 1_645
O32 Na1 Na3 101.07(16) . 1_645
O54 Na1 Na3 46.75(15) . 1_645
O22A Na1 Na3 60.0(3) 1_645 1_645
O21 Na1 Na3 45.8(2) 1_645 1_645
S4 Na1 Na3 104.75(10) 1_645 1_645
S3 Na1 Na3 120.46(10) . 1_645
O56 Na2 O23 81.9(4) . 1_545
O56 Na2 O56A 14.3(12) . .
O23 Na2 O56A 79.5(11) 1_545 .
O56 Na2 O23A 91.4(4) . 1_545
O23 Na2 O23A 16.2(3) 1_545 1_545
O56A Na2 O23A 91.9(11) . 1_545
O56 Na2 O51 89.7(10) . .
O23 Na2 O51 98.0(3) 1_545 .
O56A Na2 O51 103.9(7) . .
O23A Na2 O51 84.9(3) 1_545 .
O56 Na2 O33 105.8(4) . .
O23 Na2 O33 172.2(3) 1_545 .
O56A Na2 O33 107.9(11) . .
O23A Na2 O33 158.8(4) 1_545 .
O51 Na2 O33 83.0(2) . .
O56 Na2 O12 158.4(10) . .
O23 Na2 O12 88.8(3) 1_545 .
O56A Na2 O12 144.4(8) . .
O23A Na2 O12 84.5(3) 1_545 .
O51 Na2 O12 111.0(2) . .
O33 Na2 O12 83.72(18) . .
O56 Na2 O31 77.7(6) . .
O23 Na2 O31 131.5(4) 1_545 .
O56A Na2 O31 70.2(10) . .
O23A Na2 O31 147.3(4) 1_545 .
O51 Na2 O31 125.2(2) . .
O33 Na2 O31 51.5(2) . .
O12 Na2 O31 94.50(17) . .
O56 Na2 O11 148.0(10) . .
O23 Na2 O11 92.7(3) 1_545 .
O56A Na2 O11 161.0(8) . .
O23A Na2 O11 77.9(3) 1_545 .
O51 Na2 O11 59.73(19) . .
O33 Na2 O11 81.1(2) . .
O12 Na2 O11 51.33(13) . .
O31 Na2 O11 126.13(17) . .
O56 Na2 S3 90.8(4) . .
O23 Na2 S3 157.7(4) 1_545 .
O56A Na2 S3 88.2(10) . .
O23A Na2 S3 171.7(3) 1_545 .
O51 Na2 S3 103.10(18) . .
O33 Na2 S3 25.20(16) . .
O12 Na2 S3 90.60(12) . .
O31 Na2 S3 26.41(12) . .
O11 Na2 S3 104.22(13) . .
O56 Na2 S1 169.1(5) . .
O23 Na2 S1 89.0(3) 1_545 .
O56A Na2 S1 165.8(10) . .
O23A Na2 S1 78.4(3) 1_545 .
O51 Na2 S1 85.69(18) . .
O33 Na2 S1 83.38(17) . .
O12 Na2 S1 25.48(10) . .
O31 Na2 S1 113.00(15) . .
O11 Na2 S1 25.97(9) . .
S3 Na2 S1 99.85(9) . .
O56 Na2 Na3 116.2(9) . 1_545
O23 Na2 Na3 61.2(3) 1_545 1_545
O56A Na2 Na3 103.4(8) . 1_545
O23A Na2 Na3 67.4(3) 1_545 1_545
O51 Na2 Na3 141.4(2) . 1_545
O33 Na2 Na3 113.59(18) . 1_545
O12 Na2 Na3 42.93(12) . 1_545
O31 Na2 Na3 89.73(16) . 1_545
O11 Na2 Na3 87.56(13) . 1_545
S3 Na2 Na3 104.51(11) . 1_545
S1 Na2 Na3 63.49(8) . 1_545
O52 Na3 O53 94.1(3) . .
O52 Na3 O12 88.5(2) . 1_565
O53 Na3 O12 158.7(2) . 1_565
O52 Na3 O21 111.8(3) . .
O53 Na3 O21 83.6(3) . .
O12 Na3 O21 115.0(3) 1_565 .
O52 Na3 O54 162.9(2) . 1_465
O53 Na3 O54 89.1(2) . 1_465
O12 Na3 O54 82.60(18) 1_565 1_465
O21 Na3 O54 85.2(3) . 1_465
O52 Na3 O21A 90.5(6) . .
O53 Na3 O21A 90.8(5) . .
O12 Na3 O21A 110.4(5) 1_565 .
O21 Na3 O21A 22.2(5) . .
O54 Na3 O21A 106.3(6) 1_465 .
O52 Na3 S2 108.3(2) . .
O53 Na3 S2 110.70(17) . .
O12 Na3 S2 88.44(13) 1_565 .
O21 Na3 S2 27.1(2) . .
O54 Na3 S2 86.12(15) 1_465 .
O21A Na3 S2 28.4(5) . .
O52 Na3 Na1 149.6(2) . 1_465
O53 Na3 Na1 64.56(19) . 1_465
O12 Na3 Na1 119.47(15) 1_565 1_465
O21 Na3 Na1 47.8(3) . 1_465
O54 Na3 Na1 45.16(14) 1_465 1_465
O21A Na3 Na1 69.7(6) . 1_465
S2 Na3 Na1 64.37(8) . 1_465
O52 Na3 Na2 62.0(2) . 1_565
O53 Na3 Na2 149.4(2) . 1_565
O12 Na3 Na2 47.45(13) 1_565 1_565
O21 Na3 Na2 88.0(2) . 1_565
O54 Na3 Na2 119.42(17) 1_465 1_565
O21A Na3 Na2 71.9(5) . 1_565
S2 Na3 Na2 64.55(8) . 1_565
Na1 Na3 Na2 127.30(11) 1_465 1_565
N2 C1 N1 103.2(4) . .
N2 C1 Ag1 127.4(4) . .
N1 C1 Ag1 129.4(4) . .
C3 C2 N1 105.8(5) . .
C2 C3 N2 108.0(5) . .
N3 C4 N4 103.4(4) . .
N3 C4 Ag1 127.5(4) . .
N4 C4 Ag1 129.1(4) . .
C6 C5 N3 107.5(5) . .
C5 C6 N4 105.9(5) . .
C12 C11 C16 123.7(5) . .
C12 C11 N1 117.4(5) . .
C16 C11 N1 118.7(5) . .
C11 C12 C13 116.9(5) . .
C11 C12 C17 122.6(5) . .
C13 C12 C17 120.4(5) . .
C14 C13 C12 120.2(5) . .
C15 C14 C13 121.7(5) . .
C15 C14 S1 119.3(4) . .
C13 C14 S1 118.9(4) . .
C14 C15 C16 120.9(5) . .
C15 C16 C11 116.3(5) . .
C15 C16 C18 121.8(5) . .
C11 C16 C18 121.9(5) . .
C17A C17 C12 111.0(5) . .
C17A C17 C17B 113.1(6) . .
C12 C17 C17B 109.8(5) . .
C16 C18 C18A 113.2(5) . .
C16 C18 C18B 110.6(5) . .
C18A C18 C18B 109.9(5) . .
C26 C21 C22 122.7(5) . .
C26 C21 N2 119.9(5) . .
C22 C21 N2 117.3(5) . .
C23 C22 C21 117.2(5) . .
C23 C22 C27 119.8(5) . .
C21 C22 C27 122.8(5) . .
C24 C23 C22 120.7(5) . .
C23 C24 C25 120.4(5) . .
C23 C24 S2 118.5(4) . .
C25 C24 S2 120.9(4) . .
C24 C25 C26 121.9(6) . .
C25 C26 C21 116.9(5) . .
C25 C26 C28 122.4(5) . .
C21 C26 C28 120.7(5) . .
C27A C27 C27B 112.1(7) . .
C27A C27 C22 111.3(5) . .
C27B C27 C22 110.5(5) . .
C28A C28 C28B 108.7(6) . .
C28A C28 C26 112.5(5) . .
C28B C28 C26 113.8(5) . .
C32 C31 C36 123.1(5) . .
C32 C31 N3 119.9(5) . .
C36 C31 N3 116.7(5) . .
C31 C32 C33 117.2(5) . .
C31 C32 C37 121.0(5) . .
C33 C32 C37 121.8(5) . .
C34 C33 C32 120.5(5) . .
C35 C34 C33 121.3(5) . .
C35 C34 S3 117.8(4) . .
C33 C34 S3 120.8(4) . .
C36 C35 C34 120.7(5) . .
C35 C36 C31 117.1(5) . .
C35 C36 C38 120.7(5) . .
C31 C36 C38 122.1(5) . .
C32 C37 C37B 112.3(5) . .
C32 C37 C37A 113.9(5) . .
C37B C37 C37A 108.3(6) . .
C36 C38 C38B 111.7(5) . .
C36 C38 C38A 109.8(5) . .
C38B C38 C38A 111.8(6) . .
C46 C41 C42 122.6(5) . .
C46 C41 N4 117.8(5) . .
C42 C41 N4 119.4(5) . .
C43 C42 C41 116.5(5) . .
C43 C42 C47 122.1(5) . .
C41 C42 C47 121.3(5) . .
C44 C43 C42 121.8(5) . .
C45 C44 C43 120.7(5) . .
C45 C44 S4 119.4(4) . .
C43 C44 S4 119.8(4) . .
C44 C45 C46 120.3(5) . .
C41 C46 C45 117.8(5) . .
C41 C46 C48 122.3(5) . .
C45 C46 C48 119.9(5) . .
C42 C47 C47A 111.1(5) . .
C42 C47 C47B 113.2(5) . .
C47A C47 C47B 109.4(5) . .
C48A C48 C48B 112.4(6) . .
C48A C48 C46 110.7(5) . .
C48B C48 C46 110.3(5) . .
C51 O51 Na2 117.9(5) . .
C52 O52 Na3 119.6(6) . .
C53 O53 Na3 127.0(5) . .
C54 O54 Na1 124.5(5) . .
C54 O54 Na3 128.7(6) . 1_645
Na1 O54 Na3 88.09(19) . 1_645
C55 O55 Na1 120.2(7) . .
C56 O56 Na2 132.7(12) . .
C56 O56A Na2 128(3) . .
O56A C56 O56 24.4(18) . .

loop_
_geom_bond_atom_site_label_1
_geom_bond_atom_site_label_2
_geom_bond_distance
_geom_bond_site_symmetry_2
Ag1 C4 2.108(5) .
Ag1 C1 2.115(5) .
N1 C1 1.361(7) .
N1 C2 1.387(7) .
N1 C11 1.447(7) .
N2 C1 1.357(7) .
N2 C3 1.371(7) .
N2 C21 1.442(7) .
N3 C4 1.355(7) .
N3 C5 1.392(7) .
N3 C31 1.437(7) .
N4 C4 1.366(7) .
N4 C6 1.397(7) .
N4 C41 1.446(7) .
S1 O11 1.447(4) .
S1 O13 1.456(4) .
S1 O12 1.476(4) .
S1 C14 1.779(5) .
S1 Na2 3.304(4) .
S2 O22A 1.363(13) .
S2 O23 1.401(10) .
S2 O23A 1.426(10) .
S2 O21 1.443(9) .
S2 O21A 1.49(2) .
S2 O22 1.514(10) .
S2 C24 1.772(5) .
S2 Na3 3.092(3) .
S3 O32 1.411(5) .
S3 O31 1.436(6) .
S3 O33 1.442(6) .
S3 C34 1.780(5) .
S3 Na2 3.228(3) .
S3 Na1 3.380(3) .
S4 O42 1.449(4) .
S4 O41 1.450(5) .
S4 O43 1.452(5) .
S4 C44 1.783(5) .
S4 Na1 3.346(3) 1_465
O11 Na2 2.956(6) .
O12 Na3 2.390(5) 1_545
O12 Na2 2.585(5) .
O21 Na3 2.429(9) .
O21 Na1 2.513(11) 1_465
O23 Na2 2.289(10) 1_565
O21A Na3 2.51(2) .
O22A Na1 2.449(15) 1_465
O23A Na2 2.377(10) 1_565
O31 Na2 2.887(10) .
O32 Na1 2.350(5) .
O33 Na2 2.485(8) .
O41 Na1 2.323(6) 1_465
Na1 O55 2.320(7) .
Na1 O41 2.323(6) 1_645
Na1 O54 2.401(6) .
Na1 O22A 2.449(15) 1_645
Na1 O21 2.513(11) 1_645
Na1 S4 3.346(3) 1_645
Na1 Na3 3.384(4) 1_645
Na2 O56 2.283(16) .
Na2 O23 2.289(10) 1_545
Na2 O56A 2.36(4) .
Na2 O23A 2.377(10) 1_545
Na2 O51 2.410(7) .
Na2 Na3 3.509(5) 1_545
Na3 O52 2.247(7) .
Na3 O53 2.296(6) .
Na3 O12 2.390(5) 1_565
Na3 O54 2.466(6) 1_465
Na3 Na1 3.384(4) 1_465
Na3 Na2 3.509(5) 1_565
C2 C3 1.328(8) .
C5 C6 1.335(8) .
C11 C12 1.400(8) .
C11 C16 1.406(8) .
C12 C13 1.404(8) .
C12 C17 1.517(8) .
C13 C14 1.375(8) .
C14 C15 1.373(8) .
C15 C16 1.402(7) .
C16 C18 1.520(8) .
C17 C17A 1.514(9) .
C17 C17B 1.519(9) .
C18 C18A 1.537(8) .
C18 C18B 1.540(8) .
C21 C26 1.400(8) .
C21 C22 1.409(8) .
C22 C23 1.397(8) .
C22 C27 1.517(8) .
C23 C24 1.375(8) .
C24 C25 1.377(8) .
C25 C26 1.383(8) .
C26 C28 1.535(8) .
C27 C27A 1.512(9) .
C27 C27B 1.514(10) .
C28 C28A 1.515(9) .
C28 C28B 1.527(9) .
C31 C32 1.397(8) .
C31 C36 1.427(8) .
C32 C33 1.401(8) .
C32 C37 1.511(8) .
C33 C34 1.389(8) .
C34 C35 1.388(8) .
C35 C36 1.384(8) .
C36 C38 1.506(8) .
C37 C37B 1.532(9) .
C37 C37A 1.557(9) .
C38 C38B 1.519(9) .
C38 C38A 1.524(9) .
C41 C46 1.392(8) .
C41 C42 1.405(8) .
C42 C43 1.385(8) .
C42 C47 1.516(8) .
C43 C44 1.374(8) .
C44 C45 1.367(8) .
C45 C46 1.396(8) .
C46 C48 1.536(8) .
C47 C47A 1.532(9) .
C47 C47B 1.542(9) .
C48 C48A 1.502(9) .
C48 C48B 1.532(10) .
O51 C51 1.426(10) .
O52 C52 1.416(10) .
O53 C53 1.396(10) .
O54 C54 1.410(9) .
O54 Na3 2.466(6) 1_645
O55 C55 1.329(11) .
O56 C56 1.378(14) .
O56A C56 1.37(4) .
